data_2012485
loop_
_publ_author_name
'Castro, Jes\'us'
'P\'erez Lourido, Paulo'
'Sousa-Pedrares, Antonio'
'Labisbal, Elena'
'Carabel, Maximiliano'
'Garc\'ia-V\'azquez, Jos\'e Arturo'

_publ_section_title
;<i>catena</i>-Poly[[[tetrakis(1-methylimidazole-\k<i>N</i>^3^)copper(II)]-\m^2^-sulfato-\k^2^<i>O</i>:<i>O</i>']
 acetonitrile hemisolvate sesquihydrate]
;
_journal_issue 2
_journal_name_full 'Acta Crystallographica Section C'
_journal_page_first m65
_journal_page_last m67
_journal_paper_doi 10.1107/S0108270101019825
_journal_volume 58
_journal_year 2002
_chemical_formula_iupac '[Cu (C4 H8 N2)4] S O4 , 0.5C2 H3 N , 1.5H2 O'
_chemical_formula_moiety 'C16 H24 Cu N8 2+ , O4 S 2- , 0.5C2 H3 N , 1.5H2 O'
_chemical_formula_sum 'C17 H28.5 Cu N8.5 O5.5 S'
_chemical_formula_weight 535.58
_chemical_name_systematic
;catena-Poly[[[tetrakis(1-methylimidazole-\kN^3^)copper(II)]-\m^2^-sulfato-O:O']
acetonitrile
 hemisolvate sesquihydrate]
;
_space_group_IT_number 14
_symmetry_cell_setting monoclinic
_symmetry_space_group_name_Hall '-P 2ybc'
_symmetry_space_group_name_H-M 'P 1 21/c 1'
_atom_sites_solution_hydrogens difmap
_atom_sites_solution_primary direct
_atom_sites_solution_secondary difmap
_audit_creation_method SHELXL97
_cell_angle_alpha 90
_cell_angle_beta 91.6500(10)
_cell_angle_gamma 90
_cell_formula_units_Z 8
_cell_length_a 18.62270(10)
_cell_length_b 14.27080(10)
_cell_length_c 17.52550(10)
_cell_measurement_reflns_used 8192
_cell_measurement_temperature 293(2)
_cell_measurement_theta_max 28.27
_cell_measurement_theta_min 1.09
_cell_volume 4655.66(5)
_computing_cell_refinement 'SAINT (Siemens, 1996)'
_computing_data_collection 'SMART (Siemens, 1996)'
_computing_data_reduction SAINT
_computing_molecular_graphics 'ORTEP-3 (Farrugia, 1998)'
_computing_publication_material SHELXL97
_computing_structure_refinement 'SHELXL97 (Sheldrick, 1997)'
_computing_structure_solution 'SHELXS97 (Sheldrick, 1997)'
_diffrn_ambient_temperature 293(2)
_diffrn_measured_fraction_theta_full .996
_diffrn_measured_fraction_theta_max .996
_diffrn_measurement_device_type 'Bruker SMART CCD area-detector'
_diffrn_measurement_method '\f and \w'
_diffrn_radiation_monochromator graphite
_diffrn_radiation_source 'fine-focus sealed tube'
_diffrn_radiation_type MoK\a
_diffrn_radiation_wavelength .71073
_diffrn_reflns_av_R_equivalents .023
_diffrn_reflns_av_sigmaI/netI .030
_diffrn_reflns_limit_h_max 15
_diffrn_reflns_limit_h_min -24
_diffrn_reflns_limit_k_max 18
_diffrn_reflns_limit_k_min -18
_diffrn_reflns_limit_l_max 23
_diffrn_reflns_limit_l_min -23
_diffrn_reflns_number 31303
_diffrn_reflns_theta_full 28.27
_diffrn_reflns_theta_max 28.27
_diffrn_reflns_theta_min 1.09
_diffrn_standards_decay_% 0
_diffrn_standards_number 0
_exptl_absorpt_coefficient_mu 1.078
_exptl_absorpt_correction_T_max .881
_exptl_absorpt_correction_T_min .809
_exptl_absorpt_correction_type multi-scan
_exptl_absorpt_process_details '(SADABS; Siemens, 1996)'
_exptl_crystal_colour blue
_exptl_crystal_density_diffrn 1.528
_exptl_crystal_density_meas ?
_exptl_crystal_density_method 'not measured'
_exptl_crystal_description block
_exptl_crystal_F_000 2232
_exptl_crystal_size_max .20
_exptl_crystal_size_mid .16
_exptl_crystal_size_min .12
_refine_diff_density_max .31
_refine_diff_density_min -.70
_refine_ls_extinction_method none
_refine_ls_goodness_of_fit_ref 1.049
_refine_ls_hydrogen_treatment mixed
_refine_ls_matrix_type full
_refine_ls_number_parameters 668
_refine_ls_number_reflns 11509
_refine_ls_number_restraints 0
_refine_ls_restrained_S_all 1.049
_refine_ls_R_factor_all .042
_refine_ls_R_factor_gt .032
_refine_ls_shift/su_max .001
_refine_ls_shift/su_mean .000
_refine_ls_structure_factor_coef Fsqd
_refine_ls_weighting_details 'calc w = 1/[\s^2^(Fo^2^)+(0.0318P)^2^+2.923P] where P=(Fo^2^+2Fc^2^)/3'
_refine_ls_weighting_scheme calc
_refine_ls_wR_factor_gt .073
_refine_ls_wR_factor_ref .077
_reflns_number_gt 9721
_reflns_number_total 11509
_reflns_threshold_expression I>2\s(I)
_cod_data_source_file bm1479.cif
_cod_data_source_block I
_cod_depositor_comments
;
The following automatic conversions were performed:
'_symmetry_cell_setting' value 'Monoclinic' changed to 'monoclinic'
according to '/home/saulius/struct/CIF-dictionaries/cif_core.dic'
dictionary named 'cif_core.dic' version 2.4.1 from 2010-06-29.

Automatic conversion script
Id: cif_fix_enum 1527 2010-12-29 10:47:43Z saulius 

The following automatic conversions were performed:

'_symmetry_cell_setting' value 'Monoclinic' changed to 'monoclinic'
according to /home/saulius/struct/CIF-dictionaries/cif_core.dic
dictionary named 'cif_core.dic' version 2.4.1 from 2010-06-29.

Automatic conversion script
Id: cif_fix_values 1715 2011-07-08 13:25:40Z adriana 

The following automatic conversions were performed:

'_exptl_crystal_density_meas' value 'not measured' was changed to '?'
- the value is perceived as not measured.

Automatic conversion script
Id: cif_fix_values 3008 2015-01-20 13:52:24Z robertas 
;
_cod_original_sg_symbol_H-M 'P 21/c'
_cod_database_code 2012485
_cod_database_fobs_code 2012485

loop_
_symmetry_equiv_pos_as_xyz
'x, y, z'
'-x, y+1/2, -z+1/2'
'-x, -y, -z'
'x, -y-1/2, z-1/2'

loop_
_atom_site_label
_atom_site_fract_x
_atom_site_fract_y
_atom_site_fract_z
_atom_site_U_iso_or_equiv
_atom_site_adp_type
_atom_site_calc_flag
_atom_site_refinement_flags
_atom_site_occupancy
_atom_site_disorder_assembly
_atom_site_disorder_group
_atom_site_type_symbol
Cu1 .499829(11) -.364789(16) .261012(11) .01963(6) Uani d . 1 . . Cu
S1 .43812(2) -.09098(3) .30505(2) .01715(8) Uani d . 1 . . S
O11 .48938(7) -.02287(9) .27435(7) .0245(3) Uani d . 1 . . O
O12 .41140(8) -.05606(10) .37872(7) .0293(3) Uani d . 1 . . O
O13 .47360(7) -.18225(9) .31642(9) .0310(3) Uani d . 1 . . O
O14 .37588(7) -.10075(9) .25124(7) .0248(3) Uani d . 1 . . O
N11 .53634(7) -.39228(10) .36746(8) .0189(3) Uani d . 1 . . N
N12 .55952(8) -.37558(10) .49020(8) .0195(3) Uani d . 1 . . N
N13 .39944(7) -.39084(10) .29611(8) .0178(3) Uani d . 1 . . N
N14 .29024(8) -.37450(11) .33868(8) .0201(3) Uani d . 1 . . N
N15 .46004(7) -.33103(10) .15786(8) .0179(3) Uani d . 1 . . N
N16 .39526(8) -.26715(10) .06540(8) .0205(3) Uani d . 1 . . N
N17 .59807(8) -.31941(11) .23184(8) .0203(3) Uani d . 1 . . N
N18 .70692(8) -.31038(12) .18733(9) .0250(3) Uani d . 1 . . N
C11 .53201(9) -.33536(13) .42659(10) .0207(3) Uani d . 1 . . C
H11 .5125 -.2754 .4244 .024(5) Uiso d R 1 . . H
C12 .58244(10) -.46325(13) .47032(10) .0233(4) Uani d . 1 . . C
H12 .6036 -.5076 .5027 .044(7) Uiso d R 1 . . H
C13 .56829(9) -.47298(13) .39436(10) .0218(3) Uani d . 1 . . C
H13 .5785 -.5256 .3653 .028(6) Uiso d R 1 . . H
C14 .56646(11) -.33389(14) .56580(10) .0274(4) Uani d . 1 . . C
H14A .5494 -.2704 .5639 .043(7) Uiso d R 1 . . H
H14B .5386 -.3692 .6009 .039(7) Uiso d R 1 . . H
H14C .6160 -.3344 .5825 .040(7) Uiso d R 1 . . H
C15 .34909(9) -.33014(12) .31491(10) .0197(3) Uani d . 1 . . C
H15 .3539 -.2654 .3120 .026(5) Uiso d R 1 . . H
C16 .30355(10) -.46856(13) .33476(11) .0261(4) Uani d . 1 . . C
H16 .2725 -.5167 .3478 .046(7) Uiso d R 1 . . H
C17 .37101(10) -.47787(13) .30812(11) .0249(4) Uani d . 1 . . C
H17 .3942 -.5344 .2994 .036(6) Uiso d R 1 . . H
C18 .22391(10) -.33023(16) .36372(12) .0320(4) Uani d . 1 . . C
H18A .2276 -.2635 .3580 .061(9) Uiso d R 1 . . H
H18B .1840 -.3529 .3332 .059(8) Uiso d R 1 . . H
H18C .2167 -.3452 .4163 .069(9) Uiso d R 1 . . H
C19 .41537(9) -.26232(12) .13968(9) .0189(3) Uani d . 1 . . C
H19 .3999 -.2169 .1735 .027(6) Uiso d R 1 . . H
C110 .42908(10) -.34320(13) .03436(10) .0231(4) Uani d . 1 . . C
H110 .4253 -.3638 -.0159 .033(6) Uiso d R 1 . . H
C111 .46922(10) -.38217(13) .09217(10) .0214(3) Uani d . 1 . . C
H111 .4982 -.4349 .0880 .025(5) Uiso d R 1 . . H
C112 .34355(11) -.20616(15) .02593(12) .0330(4) Uani d . 1 . . C
H11A .3241 -.1626 .0617 .046(7) Uiso d R 1 . . H
H11B .3671 -.1723 -.0136 .048(7) Uiso d R 1 . . H
H11C .3054 -.2433 .0037 .057(8) Uiso d R 1 . . H
C113 .64755(10) -.36325(13) .19260(10) .0239(4) Uani d . 1 . . C
H113 .6420 -.4227 .1715 .024(5) Uiso d R 1 . . H
C114 .69444(11) -.22825(14) .22447(11) .0297(4) Uani d . 1 . . C
H114 .7259 -.1779 .2299 .036(6) Uiso d R 1 . . H
C115 .62721(10) -.23415(13) .25195(11) .0263(4) Uani d . 1 . . C
H115 .6045 -.1879 .2799 .036(6) Uiso d R 1 . . H
C116 .77291(11) -.33598(19) .14854(14) .0409(5) Uani d . 1 . . C
H11D .7776 -.2977 .1039 .051(8) Uiso d R 1 . . H
H11E .8136 -.3262 .1825 .044(7) Uiso d R 1 . . H
H11F .7707 -.4007 .1338 .063(9) Uiso d R 1 . . H
Cu2 .013919(11) -.416559(16) .264011(11) .02063(6) Uani d . 1 . . Cu
S2 .07097(2) -.15721(3) .29701(2) .01561(8) Uani d . 1 . . S
O21 .06826(7) -.25479(9) .27022(7) .0236(3) Uani d . 1 . . O
O23 .02589(7) -.09634(9) .24730(7) .0236(3) Uani d . 1 . . O
O22 .14642(6) -.12274(9) .29653(8) .0249(3) Uani d . 1 . . O
O24 .04528(7) -.15361(9) .37623(7) .0229(3) Uani d . 1 . . O
N21 -.02357(8) -.37777(10) .16061(8) .0188(3) Uani d . 1 . . N
N22 -.06946(8) -.38306(10) .04398(8) .0216(3) Uani d . 1 . . N
N23 .10588(8) -.45830(10) .21926(8) .0192(3) Uani d . 1 . . N
N24 .20856(7) -.44650(10) .16179(8) .0194(3) Uani d . 1 . . N
N25 .05209(7) -.44348(10) .37098(8) .0189(3) Uani d . 1 . . N
N26 .08916(8) -.41929(11) .48961(8) .0214(3) Uani d . 1 . . N
N27 -.08021(8) -.38241(10) .30791(8) .0190(3) Uani d . 1 . . N
N28 -.19043(8) -.39301(11) .34700(9) .0215(3) Uani d . 1 . . N
C21 -.04812(10) -.43304(12) .10547(10) .0211(3) Uani d . 1 . . C
H21 -.0504 -.4980 .1087 .020(5) Uiso d R 1 . . H
C22 -.05756(11) -.29040(13) .06113(11) .0269(4) Uani d . 1 . . C
H22 -.0670 -.2393 .0294 .037(6) Uiso d R 1 . . H
C23 -.02939(10) -.28785(13) .13308(10) .0244(4) Uani d . 1 . . C
H23 -.0161 -.2339 .1597 .031(6) Uiso d R 1 . . H
C24 -.10045(12) -.41974(15) -.02705(11) .0315(4) Uani d . 1 . . C
H24A -.1031 -.4868 -.0242 .036(6) Uiso d R 1 . . H
H24B -.1479 -.3946 -.0352 .047(7) Uiso d R 1 . . H
H24C -.0709 -.4020 -.0687 .041(7) Uiso d R 1 . . H
C25 .15110(9) -.40038(13) .18670(10) .0205(3) Uani d . 1 . . C
H25 .1440 -.3361 .1817 .021(5) Uiso d R 1 . . H
C26 .19960(9) -.53949(13) .17914(10) .0223(4) Uani d . 1 . . C
H26 .2309 -.5883 .1687 .041(7) Uiso d R 1 . . H
C27 .13586(9) -.54608(12) .21454(10) .0210(3) Uani d . 1 . . C
H27 .1157 -.6011 .2327 .044(7) Uiso d R 1 . . H
C28 .26920(10) -.40369(15) .12410(12) .0293(4) Uani d . 1 . . C
H28A .2641 -.3368 .1246 .034(6) Uiso d R 1 . . H
H28B .3131 -.4209 .1506 .027(6) Uiso d R 1 . . H
H28C .2704 -.4253 .0723 .037(6) Uiso d R 1 . . H
C29 .06346(9) -.37973(12) .42501(9) .0194(3) Uani d . 1 . . C
H29 .0548 -.3160 .4189 .021(5) Uiso d R 1 . . H
C210 .09426(11) -.51411(13) .47659(11) .0281(4) Uani d . 1 . . C
H210 .1101 -.5596 .5111 .044(7) Uiso d R 1 . . H
C211 .07140(10) -.52773(13) .40300(10) .0252(4) Uani d . 1 . . C
H211 .0692 -.5853 .3782 .032(6) Uiso d R 1 . . H
C212 .10936(11) -.37097(14) .56068(11) .0295(4) Uani d . 1 . . C
H21A .1043 -.3046 .5536 .043(7) Uiso d R 1 . . H
H21B .0786 -.3912 .6005 .041(7) Uiso d R 1 . . H
H21C .1584 -.3854 .5746 .053(8) Uiso d R 1 . . H
C213 -.13776(9) -.43609(12) .30975(10) .0203(3) Uani d . 1 . . C
H213 -.1414 -.4955 .2882 .019(5) Uiso d R 1 . . H
C214 -.16489(10) -.30720(13) .37052(11) .0246(4) Uani d . 1 . . C
H214 -.1895 -.2622 .3979 .036(6) Uiso d R 1 . . H
C215 -.09651(10) -.30119(13) .34576(10) .0229(4) Uani d . 1 . . C
H215 -.0658 -.2504 .3532 .031(6) Uiso d R 1 . . H
C216 -.26156(10) -.43117(15) .36292(13) .0330(5) Uani d . 1 . . C
H21D -.2632 -.4483 .4158 .058(8) Uiso d R 1 . . H
H21E -.2976 -.3847 .3516 .061(9) Uiso d R 1 . . H
H21F -.2704 -.4855 .3318 .065(9) Uiso d R 1 . . H
O1 .24702(9) -.17514(13) .19041(10) .0390(4) Uani d . 1 . . O
H1A .2141(16) -.162(2) .2180(17) .053(8) Uiso d . 1 . . H
H1B .2791(16) -.156(2) .2094(16) .045(8) Uiso d . 1 . . H
O2 .26049(12) -.07596(18) .40307(12) .0617(6) Uani d . 1 . . O
H2A .300(2) -.074(2) .3877(19) .073(11) Uiso d . 1 . . H
H2B .2352(19) -.083(2) .365(2) .069(11) Uiso d . 1 . . H
O3 .14936(13) -.15637(14) .49416(10) .0463(4) Uani d . 1 . . O
H3A .1183(17) -.154(2) .4596(18) .059(9) Uiso d . 1 . . H
H3B .1812(16) -.137(2) .4760(16) .044(9) Uiso d . 1 . . H
N1 -.29741(12) -.21602(19) .47097(14) .0586(6) Uani d . 1 . . N
C1 -.33913(12) -.15952(17) .46150(14) .0393(5) Uani d . 1 . . C
C2 -.39318(14) -.08688(17) .44966(17) .0502(6) Uani d . 1 . . C
H2C -.4400 -.1150 .4464 .075 Uiso calc R 1 . . H
H2D -.3842 -.0540 .4031 .075 Uiso calc R 1 . . H
H2E -.3910 -.0437 .4917 .075 Uiso calc R 1 . . H

loop_
_atom_site_aniso_label
_atom_site_aniso_U_11
_atom_site_aniso_U_22
_atom_site_aniso_U_33
_atom_site_aniso_U_12
_atom_site_aniso_U_13
_atom_site_aniso_U_23
Cu1 .01330(10) .03227(12) .01324(10) -.00135(8) -.00083(7) .00205(8)
S1 .01751(19) .01566(19) .01822(18) -.00269(15) -.00046(15) .00357(15)
O11 .0242(6) .0235(6) .0259(6) -.0081(5) .0020(5) .0054(5)
O12 .0382(8) .0324(7) .0175(6) -.0051(6) .0046(5) .0019(5)
O13 .0265(7) .0208(7) .0455(8) .0018(5) -.0029(6) .0099(6)
O14 .0191(6) .0264(7) .0285(7) -.0020(5) -.0049(5) -.0026(5)
N11 .0159(7) .0239(7) .0167(7) -.0002(6) -.0008(5) .0002(6)
N12 .0219(7) .0211(7) .0156(6) .0019(6) -.0003(5) -.0016(5)
N13 .0154(7) .0217(7) .0163(6) -.0005(5) -.0009(5) .0011(5)
N14 .0149(7) .0254(8) .0200(7) -.0006(6) .0003(5) -.0006(6)
N15 .0171(7) .0219(7) .0147(6) -.0018(5) .0008(5) -.0002(5)
N16 .0215(7) .0224(7) .0173(7) -.0010(6) -.0026(5) .0019(6)
N17 .0166(7) .0263(8) .0179(7) -.0010(6) -.0014(5) .0005(6)
N18 .0167(7) .0340(9) .0244(7) -.0022(6) .0015(6) .0027(7)
C11 .0220(8) .0213(9) .0188(8) .0028(7) -.0019(6) .0006(6)
C12 .0266(9) .0219(9) .0213(8) .0065(7) -.0006(7) .0013(7)
C13 .0222(8) .0226(9) .0208(8) .0026(7) .0008(7) -.0029(7)
C14 .0355(11) .0294(10) .0171(8) .0048(8) -.0031(7) -.0042(7)
C15 .0181(8) .0200(8) .0209(8) -.0014(6) .0009(6) .0011(6)
C16 .0247(9) .0227(9) .0309(10) -.0069(7) .0033(7) .0022(8)
C17 .0261(9) .0201(9) .0287(9) .0012(7) .0026(7) .0023(7)
C18 .0179(9) .0448(13) .0335(10) .0054(8) .0035(8) -.0046(9)
C19 .0186(8) .0210(8) .0171(8) -.0018(6) .0004(6) -.0014(6)
C110 .0298(9) .0249(9) .0146(7) -.0022(7) -.0001(7) -.0019(7)
C111 .0255(9) .0206(8) .0183(8) .0002(7) .0022(7) -.0019(6)
C112 .0340(11) .0336(11) .0307(10) .0041(9) -.0089(8) .0097(9)
C113 .0199(8) .0261(9) .0260(9) -.0033(7) .0031(7) -.0020(7)
C114 .0296(10) .0308(10) .0285(10) -.0106(8) -.0023(8) .0014(8)
C115 .0300(10) .0248(9) .0239(9) -.0011(8) -.0005(7) -.0024(7)
C116 .0198(10) .0600(16) .0434(12) .0024(10) .0097(9) .0061(11)
Cu2 .01570(10) .03257(13) .01369(10) .00705(8) .00166(7) .00454(8)
S2 .01471(18) .01463(18) .01745(18) .00082(14) -.00026(14) -.00087(14)
O21 .0262(7) .0182(6) .0263(6) .0016(5) -.0012(5) -.0058(5)
O23 .0216(6) .0237(6) .0252(6) .0048(5) -.0034(5) .0031(5)
O22 .0154(6) .0262(7) .0330(7) -.0031(5) -.0009(5) .0021(5)
O24 .0286(7) .0218(6) .0185(6) -.0015(5) .0042(5) -.0024(5)
N21 .0186(7) .0203(7) .0175(7) .0014(6) .0008(5) .0032(5)
N22 .0272(8) .0206(7) .0169(7) -.0025(6) -.0033(6) .0018(6)
N23 .0180(7) .0232(7) .0164(6) .0023(6) .0011(5) .0005(6)
N24 .0155(7) .0239(7) .0189(7) .0015(6) .0009(5) -.0013(6)
N25 .0171(7) .0224(7) .0171(7) .0014(6) .0004(5) .0039(6)
N26 .0224(7) .0236(8) .0179(7) -.0017(6) -.0026(6) .0018(6)
N27 .0170(7) .0219(7) .0179(7) .0031(6) .0008(5) .0012(6)
N28 .0159(7) .0223(7) .0265(8) -.0005(6) .0020(6) -.0002(6)
C21 .0261(9) .0185(8) .0185(8) .0004(7) -.0004(7) .0031(6)
C22 .0356(10) .0194(9) .0251(9) -.0032(8) -.0078(8) .0062(7)
C23 .0302(10) .0194(9) .0234(9) -.0016(7) -.0050(7) .0016(7)
C24 .0410(12) .0322(11) .0210(9) -.0053(9) -.0059(8) -.0039(8)
C25 .0187(8) .0220(9) .0209(8) .0021(7) .0023(6) .0001(7)
C26 .0213(8) .0224(9) .0232(8) .0052(7) .0001(7) -.0026(7)
C27 .0227(8) .0191(8) .0214(8) .0007(7) .0001(7) -.0003(7)
C28 .0186(9) .0376(11) .0321(10) -.0018(8) .0066(7) .0032(8)
C29 .0186(8) .0208(8) .0188(8) .0014(6) .0009(6) .0039(6)
C210 .0381(11) .0217(9) .0241(9) -.0006(8) -.0058(8) .0058(7)
C211 .0323(10) .0202(9) .0229(9) -.0002(7) -.0036(7) .0017(7)
C212 .0363(11) .0311(10) .0207(9) -.0027(8) -.0062(8) -.0018(8)
C213 .0197(8) .0194(8) .0217(8) .0027(6) .0001(6) -.0006(7)
C214 .0211(9) .0222(9) .0307(9) .0032(7) .0033(7) -.0046(7)
C215 .0204(8) .0210(9) .0273(9) -.0010(7) .0007(7) -.0020(7)
C216 .0186(9) .0354(11) .0452(12) -.0053(8) .0063(8) .0014(9)
O1 .0235(8) .0548(10) .0386(9) -.0005(7) -.0011(7) -.0171(8)
O2 .0362(10) .1040(18) .0451(11) -.0228(11) .0044(9) -.0135(11)
O3 .0564(12) .0508(11) .0310(9) -.0105(9) -.0108(9) .0058(8)
N1 .0422(12) .0749(17) .0588(14) .0162(12) .0061(11) -.0174(12)
C1 .0327(11) .0441(13) .0418(12) -.0041(10) .0123(9) -.0087(10)
C2 .0436(14) .0362(13) .0715(18) -.0005(11) .0156(13) .0053(12)

loop_
_atom_type_symbol
_atom_type_description
_atom_type_scat_dispersion_real
_atom_type_scat_dispersion_imag
_atom_type_scat_source
C C .0033 .0016 'International Tables Vol C Tables 4.2.6.8 and 6.1.1.4'
H H .0000 .0000 'International Tables Vol C Tables 4.2.6.8 and 6.1.1.4'
N N .0061 .0033 'International Tables Vol C Tables 4.2.6.8 and 6.1.1.4'
O O .0106 .0060 'International Tables Vol C Tables 4.2.6.8 and 6.1.1.4'
S S .1246 .1234 'International Tables Vol C Tables 4.2.6.8 and 6.1.1.4'
Cu Cu .3201 1.2651 'International Tables Vol C Tables 4.2.6.8 and 6.1.1.4'

loop_
_geom_angle_atom_site_label_1
_geom_angle_atom_site_label_2
_geom_angle_atom_site_label_3
_geom_angle_site_symmetry_1
_geom_angle_site_symmetry_3
_geom_angle
_geom_angle_publ_flag
N11 Cu1 N13 . . 88.44(6) y
N11 Cu1 N15 . . 176.48(6) y
N11 Cu1 N17 . . 90.74(6) y
N11 Cu1 O11 . 2_645 91.62(5) y
N11 Cu1 O13 . . 85.30(5) y
N13 Cu1 N15 . . 89.86(6) y
N13 Cu1 O11 . 2_645 89.46(5) y
N13 Cu1 O13 . . 83.94(5) y
N13 Cu1 N17 . . 171.55(6) y
N15 Cu1 N17 . . 90.49(6) y
N15 Cu1 O11 . 2_645 91.45(5) y
N15 Cu1 O13 . . 91.46(5) y
N17 Cu1 O11 . 2_645 98.98(5) y
N17 Cu1 O13 . . 87.61(5) y
O11 Cu1 O13 2_645 . 172.78(4) y
O13 S1 O11 . . 109.88(8) ?
O13 S1 O14 . . 110.08(8) ?
O11 S1 O14 . . 109.45(8) ?
O13 S1 O12 . . 109.88(8) ?
O11 S1 O12 . . 109.45(8) ?
O14 S1 O12 . . 108.07(8) ?
S1 O11 Cu1 . 2_655 142.21(8) ?
C11 N11 C13 . . 106.38(14) ?
C11 N11 Cu1 . . 125.64(12) ?
C13 N11 Cu1 . . 127.96(12) ?
C11 N12 C12 . . 107.07(14) ?
C11 N12 C14 . . 127.10(15) ?
C12 N12 C14 . . 125.80(15) ?
C15 N13 C17 . . 105.98(14) ?
C15 N13 Cu1 . . 128.56(12) ?
C17 N13 Cu1 . . 125.42(12) ?
C15 N14 C16 . . 107.26(14) ?
C15 N14 C18 . . 126.32(16) ?
C16 N14 C18 . . 126.42(16) ?
C19 N15 C111 . . 106.52(14) ?
C19 N15 Cu1 . . 127.90(12) ?
C111 N15 Cu1 . . 125.31(12) ?
C19 N16 C110 . . 107.77(14) ?
C19 N16 C112 . . 126.16(16) ?
C110 N16 C112 . . 125.98(16) ?
C113 N17 C115 . . 106.03(15) ?
C113 N17 Cu1 . . 129.01(13) ?
C115 N17 Cu1 . . 124.95(12) ?
C113 N18 C114 . . 107.33(15) ?
C113 N18 C116 . . 126.41(18) ?
C114 N18 C116 . . 126.26(17) ?
N11 C11 N12 . . 110.98(15) ?
N11 C11 H11 . . 124.5 ?
N12 C11 H11 . . 124.5 ?
C13 C12 N12 . . 106.84(15) ?
C13 C12 H12 . . 126.6 ?
N12 C12 H12 . . 126.6 ?
C12 C13 N11 . . 108.72(15) ?
C12 C13 H13 . . 125.6 ?
N11 C13 H13 . . 125.6 ?
N12 C14 H14A . . 109.5 ?
N12 C14 H14B . . 109.5 ?
H14A C14 H14B . . 109.5 ?
N12 C14 H14C . . 109.5 ?
H14A C14 H14C . . 109.5 ?
H14B C14 H14C . . 109.5 ?
N13 C15 N14 . . 111.03(15) ?
N13 C15 H15 . . 124.5 ?
N14 C15 H15 . . 124.5 ?
C17 C16 N14 . . 106.50(16) ?
C17 C16 H16 . . 126.8 ?
N14 C16 H16 . . 126.7 ?
C16 C17 N13 . . 109.24(16) ?
C16 C17 H17 . . 125.4 ?
N13 C17 H17 . . 125.4 ?
N14 C18 H18A . . 109.5 ?
N14 C18 H18B . . 109.5 ?
H18A C18 H18B . . 109.5 ?
N14 C18 H18C . . 109.5 ?
H18A C18 H18C . . 109.5 ?
H18B C18 H18C . . 109.5 ?
N15 C19 N16 . . 110.59(15) ?
N15 C19 H19 . . 124.7 ?
N16 C19 H19 . . 124.7 ?
C111 C110 N16 . . 106.03(15) ?
C111 C110 H110 . . 127.0 ?
N16 C110 H110 . . 127.0 ?
C110 C111 N15 . . 109.08(16) ?
C110 C111 H111 . . 125.5 ?
N15 C111 H111 . . 125.5 ?
N16 C112 H11A . . 109.5 ?
N16 C112 H11B . . 109.5 ?
H11A C112 H11B . . 109.5 ?
N16 C112 H11C . . 109.5 ?
H11A C112 H11C . . 109.5 ?
H11B C112 H11C . . 109.5 ?
N17 C113 N18 . . 110.92(17) ?
N17 C113 H113 . . 124.5 ?
N18 C113 H113 . . 124.5 ?
C115 C114 N18 . . 106.72(17) ?
C115 C114 H114 . . 126.6 ?
N18 C114 H114 . . 126.6 ?
C114 C115 N17 . . 109.00(17) ?
C114 C115 H115 . . 125.5 ?
N17 C115 H115 . . 125.5 ?
N18 C116 H11D . . 109.5 ?
N18 C116 H11E . . 109.5 ?
H11D C116 H11E . . 109.5 ?
N18 C116 H11F . . 109.5 ?
H11D C116 H11F . . 109.5 ?
H11E C116 H11F . . 109.5 ?
N21 Cu2 N23 . . 90.44(6) y
N21 Cu2 N25 . . 174.89(6) y
N21 Cu2 N27 . . 89.67(6) y
N21 Cu2 O21 . . 85.12(5) y
N21 Cu2 O23 . 2_545 96.28(5) y
N23 Cu2 N25 . . 91.43(6) y
N23 Cu2 N27 . . 176.65(6) y
N23 Cu2 O21 . . 86.70(5) y
N23 Cu2 O23 . 2_545 85.62(5) y
N25 Cu2 N27 . . 88.75(6) y
N25 Cu2 O21 . . 90.23(5) y
N25 Cu2 O23 . 2_545 88.61(5) y
N27 Cu2 O21 . . 96.64(5) y
N27 Cu2 O23 . 2_545 91.04(5) y
O21 Cu2 O23 . 2_545 172.20(4) y
O21 S2 O23 . . 110.81(8) ?
O21 S2 O24 . . 108.84(7) ?
O23 S2 O24 . . 109.82(8) ?
O21 S2 O22 . . 109.57(8) ?
O23 S2 O22 . . 108.86(8) ?
O24 S2 O22 . . 108.91(8) ?
S2 O21 Cu2 . . 153.01(8) ?
C21 N21 C23 . . 106.20(14) ?
C21 N21 Cu2 . . 127.05(12) ?
C23 N21 Cu2 . . 126.74(12) ?
C21 N22 C22 . . 107.09(15) ?
C21 N22 C24 . . 126.63(16) ?
C22 N22 C24 . . 126.28(15) ?
C25 N23 C27 . . 106.21(14) ?
C25 N23 Cu2 . . 123.22(12) ?
C27 N23 Cu2 . . 130.57(12) ?
C25 N24 C26 . . 107.42(14) ?
C25 N24 C28 . . 125.28(16) ?
C26 N24 C28 . . 127.29(15) ?
C29 N25 C211 . . 105.96(14) ?
C29 N25 Cu2 . . 125.19(12) ?
C211 N25 Cu2 . . 128.85(12) ?
C29 N26 C210 . . 107.38(15) ?
C29 N26 C212 . . 126.65(16) ?
C210 N26 C212 . . 125.97(16) ?
C213 N27 C215 . . 106.70(14) ?
C213 N27 Cu2 . . 126.25(12) ?
C215 N27 Cu2 . . 126.95(12) ?
C213 N28 C214 . . 107.62(14) ?
C213 N28 C216 . . 126.80(16) ?
C214 N28 C216 . . 125.54(16) ?
N21 C21 N22 . . 111.02(15) ?
N21 C21 H21 . . 124.5 ?
N22 C21 H21 . . 124.5 ?
C23 C22 N22 . . 106.61(16) ?
C23 C22 H22 . . 126.7 ?
N22 C22 H22 . . 126.7 ?
C22 C23 N21 . . 109.08(16) ?
C22 C23 H23 . . 125.5 ?
N21 C23 H23 . . 125.5 ?
N22 C24 H24A . . 109.5 ?
N22 C24 H24B . . 109.5 ?
H24A C24 H24B . . 109.5 ?
N22 C24 H24C . . 109.5 ?
H24A C24 H24C . . 109.5 ?
H24B C24 H24C . . 109.5 ?
N23 C25 N24 . . 110.99(16) ?
N23 C25 H25 . . 124.5 ?
N24 C25 H25 . . 124.5 ?
C27 C26 N24 . . 106.35(15) ?
C27 C26 H26 . . 126.8 ?
N24 C26 H26 . . 126.8 ?
C26 C27 N23 . . 109.03(16) ?
C26 C27 H27 . . 125.5 ?
N23 C27 H27 . . 125.5 ?
N24 C28 H28A . . 109.5 ?
N24 C28 H28B . . 109.5 ?
H28A C28 H28B . . 109.5 ?
N24 C28 H28C . . 109.5 ?
H28A C28 H28C . . 109.5 ?
H28B C28 H28C . . 109.5 ?
N25 C29 N26 . . 111.09(15) ?
N25 C29 H29 . . 124.5 ?
N26 C29 H29 . . 124.5 ?
C211 C210 N26 . . 106.05(16) ?
C211 C210 H210 . . 127.0 ?
N26 C210 H210 . . 127.0 ?
C210 C211 N25 . . 109.52(16) ?
C210 C211 H211 . . 125.2 ?
N25 C211 H211 . . 125.2 ?
N26 C212 H21A . . 109.5 ?
N26 C212 H21B . . 109.5 ?
H21A C212 H21B . . 109.5 ?
N26 C212 H21C . . 109.5 ?
H21A C212 H21C . . 109.5 ?
H21B C212 H21C . . 109.5 ?
N27 C213 N28 . . 110.59(16) ?
N27 C213 H213 . . 124.7 ?
N28 C213 H213 . . 124.7 ?
C215 C214 N28 . . 106.26(15) ?
C215 C214 H214 . . 126.9 ?
N28 C214 H214 . . 126.9 ?
C214 C215 N27 . . 108.83(16) ?
C214 C215 H215 . . 125.6 ?
N27 C215 H215 . . 125.6 ?
N28 C216 H21D . . 109.5 ?
N28 C216 H21E . . 109.5 ?
H21D C216 H21E . . 109.5 ?
N28 C216 H21F . . 109.5 ?
H21D C216 H21F . . 109.5 ?
H21E C216 H21F . . 109.5 ?
N1 C1 C2 . . 179.7(3) ?
C1 C2 H2C . . 109.5 ?
C1 C2 H2D . . 109.5 ?
H2C C2 H2D . . 109.5 ?
C1 C2 H2E . . 109.5 ?
H2C C2 H2E . . 109.5 ?
H2D C2 H2E . . 109.5 ?
H1A O1 H1B . . 105(3) ?
H3A O3 H3B . . 103(3) ?
H2A O2 H2B . . 104(3) ?

loop_
_geom_bond_atom_site_label_1
_geom_bond_atom_site_label_2
_geom_bond_site_symmetry_2
_geom_bond_distance
_geom_bond_publ_flag
Cu1 N11 . 2.0059(14) y
Cu1 N13 . 2.0193(14) y
Cu1 N15 . 1.9930(14) y
Cu1 N17 . 2.0203(14) y
Cu1 O11 2_645 2.3496(13) y
Cu1 O13 . 2.8276(14) y
S1 O11 . 1.4748(12) y
S1 O12 . 1.4833(13) y
S1 O13 . 1.4714(14) y
S1 O14 . 1.4796(13) y
O11 Cu1 2_655 2.3497(13) ?
N11 C11 . 1.321(2) ?
N11 C13 . 1.373(2) ?
N12 C11 . 1.342(2) ?
N12 C12 . 1.370(2) ?
N12 C14 . 1.455(2) ?
N13 C15 . 1.325(2) ?
N13 C17 . 1.369(2) ?
N14 C15 . 1.342(2) ?
N14 C16 . 1.367(2) ?
N14 C18 . 1.466(2) ?
N15 C19 . 1.319(2) ?
N15 C111 . 1.378(2) ?
N16 C19 . 1.346(2) ?
N16 C110 . 1.375(2) ?
N16 C112 . 1.458(2) ?
N17 C113 . 1.323(2) ?
N17 C115 . 1.374(2) ?
N18 C113 . 1.344(2) ?
N18 C114 . 1.364(3) ?
N18 C116 . 1.468(2) ?
C11 H11 . .9300 ?
C12 C13 . 1.357(2) ?
C12 H12 . .9301 ?
C13 H13 . .9301 ?
C14 H14A . .9600 ?
C14 H14B . .9599 ?
C14 H14C . .9599 ?
C15 H15 . .9300 ?
C16 C17 . 1.359(3) ?
C16 H16 . .9300 ?
C17 H17 . .9298 ?
C18 H18A . .9600 ?
C18 H18B . .9599 ?
C18 H18C . .9600 ?
C19 H19 . .9300 ?
C110 C111 . 1.361(2) ?
C110 H110 . .9299 ?
C111 H111 . .9300 ?
C112 H11A . .9600 ?
C112 H11B . .9600 ?
C112 H11C . .9599 ?
C113 H113 . .9300 ?
C114 C115 . 1.357(3) ?
C114 H114 . .9299 ?
C115 H115 . .9299 ?
C116 H11D . .9599 ?
C116 H11E . .9601 ?
C116 H11F . .9600 ?
Cu2 N21 . 2.0012(14) y
Cu2 N23 . 1.9951(14) y
Cu2 N25 . 2.0225(14) y
Cu2 N27 . 1.9950(14) y
Cu2 O21 . 2.5216(13) y
Cu2 O23 2_545 2.6764(13) y
S2 O21 . 1.4700(12) y
S2 O22 . 1.4889(13) y
S2 O23 . 1.4753(13) y
S2 O24 . 1.4824(12) y
N21 C21 . 1.319(2) ?
N21 C23 . 1.374(2) ?
N22 C21 . 1.343(2) ?
N22 C22 . 1.373(2) ?
N22 C24 . 1.454(2) ?
N23 C25 . 1.321(2) ?
N23 C27 . 1.375(2) ?
N24 C25 . 1.340(2) ?
N24 C26 . 1.373(2) ?
N24 C28 . 1.459(2) ?
N25 C29 . 1.326(2) ?
N25 C211 . 1.370(2) ?
N26 C29 . 1.341(2) ?
N26 C210 . 1.376(2) ?
N26 C212 . 1.463(2) ?
N27 C213 . 1.318(2) ?
N27 C215 . 1.374(2) ?
N28 C213 . 1.343(2) ?
N28 C214 . 1.373(2) ?
N28 C216 . 1.466(2) ?
C21 H21 . .9300 ?
C22 C23 . 1.352(2) ?
C22 H22 . .9299 ?
C23 H23 . .9300 ?
C24 H24A . .9601 ?
C24 H24B . .9600 ?
C24 H24C . .9600 ?
C25 H25 . .9301 ?
C26 C27 . 1.358(2) ?
C26 H26 . .9301 ?
C27 H27 . .9300 ?
C28 H28A . .9600 ?
C28 H28B . .9601 ?
C28 H28C . .9600 ?
C29 H29 . .9300 ?
C210 C211 . 1.360(3) ?
C210 H210 . .9301 ?
C211 H211 . .9300 ?
C212 H21A . .9599 ?
C212 H21B . .9600 ?
C212 H21C . .9600 ?
C213 H213 . .9300 ?
C214 C215 . 1.360(2) ?
C214 H214 . .9301 ?
C215 H215 . .9301 ?
C216 H21D . .9600 ?
C216 H21E . .9599 ?
C216 H21F . .9601 ?
O1 H1A . .81(3) ?
O1 H1B . .73(3) ?
O2 H2A . .79(4) ?
O2 H2B . .81(4) ?
O3 H3A . .83(3) ?
O3 H3B . .73(3) ?
N1 C1 . 1.129(3) ?
C1 C2 . 1.456(3) ?
C2 H2C . .9600 ?
C2 H2D . .9600 ?
C2 H2E . .9600 ?

loop_
_geom_hbond_atom_site_label_D
_geom_hbond_atom_site_label_H
_geom_hbond_atom_site_label_A
_geom_hbond_site_symmetry_A
_geom_hbond_distance_DH
_geom_hbond_distance_HA
_geom_hbond_distance_DA
_geom_hbond_angle_DHA
_geom_hbond_publ_flag
O1 H1A O22 . .81(3) 1.97(3) 2.780(2) 171(3) y
O1 H1B O14 . .73(3) 2.08(3) 2.806(2) 173(3) y
O2 H2A O14 . .79(4) 2.84(3) 3.486(2) 141(3) y
O2 H2A O12 . .79(4) 2.10(4) 2.869(3) 164(3) y
O2 H2B O22 . .81(4) 2.09(4) 2.866(3) 159(3) y
O3 H3B O2 . .73(3) 2.17(3) 2.888(3) 168(3) y
O3 H3A O24 . .83(3) 1.97(3) 2.793(2) 177(3) y
O3 H3A O22 . .83(3) 2.95(3) 3.496(2) 125(2) y
C13 H13 O14 2_645 .93 2.48 3.327(2) 152 y
C13 H13 O11 2_645 .93 2.72 3.197(2) 112 ?
C17 H17 O11 2_645 .93 2.56 3.078(2) 115 ?
C110 H110 O12 4 .93 2.18 3.092(2) 166 y
C111 H111 O12 2_645 .93 2.47 3.361(2) 160 y
C113 H113 O12 2_645 .93 2.31 3.203(2) 161 y
C212 H21A O3 . .96 2.51 3.368(3) 148 y
C23 H23 O21 . .93 2.48 3.009(2) 116 ?
C23 H23 O23 . .93 2.60 3.524(2) 173 ?
C25 H25 O21 . .93 2.42 2.995(2) 120 ?
C29 H29 O24 . .93 2.44 3.353(2) 167 y
C215 H215 O24 . .93 2.51 3.408(2) 162 ?
C11 H11 O13 . .93 2.41 3.093(2) 130 y
C15 H15 O13 . .93 2.52 3.135(2) 123 ?
C15 H15 O14 . .93 2.62 3.499(2) 159 ?
C19 H19 O13 . .93 2.86 3.447(2) 122 ?
C19 H19 O14 . .93 2.20 3.125(2) 173 y
C21 H21 O24 2_545 .93 2.24 3.164(2) 174 y
C21 H21 O23 2_545 .93 2.91 3.493(2) 122 ?
C24 H24A O3 2_545 .96 2.63 3.549(3) 161 ?
C24 H24C O24 4 .96 2.52 3.406(2) 153 ?
C212 H21B O23 4_556 .96 2.79 3.691(2) 158 ?
C212 H21C O1 4_556 .96 2.72 3.441(3) 132 ?
C213 H213 O23 2_545 .93 2.68 3.270(2) 122 ?
C213 H213 O22 2_545 .93 2.35 3.252(2) 164 y
C214 H214 N1 . .93 2.50 3.337(3) 149 y
C215 H215 O21 . .93 2.93 3.441(2) 116 ?
